data_2009052
loop_
_publ_author_name
'Liu, Xiu-Hua'
'Wang, Wenling'
'He, Zhen-Dan'
'Wang, Han-Qing'
'Yang, Chong-Ren'
'Chen, Bosen'

_publ_section_title
;
 Hedychenone from <i>Hedychium Yunnanense</i> Gagnep
;
_journal_issue 10
_journal_name_full 'Acta Crystallographica Section C'
_journal_page_first IUC9900129
_journal_paper_doi 10.1107/S0108270199098649
_journal_volume 55
_journal_year 1999
_chemical_formula_moiety 'C20 H26 O2'
_chemical_formula_sum 'C20 H26 O2'
_chemical_formula_weight 298.41
_chemical_melting_point 135.0(5)
_chemical_name_common Hedychenone
_chemical_name_systematic
;
4-[2-(3-furanyl)ethenyl]-4a,5,6,7,8,8a-hexahydro-3,4a,8,8-tetramethyl-
1(4H)-naphthalenone (Chem. Abs. name)
;
_space_group_IT_number 19
_symmetry_cell_setting orthorhombic
_symmetry_space_group_name_Hall 'P 2ac 2ab'
_symmetry_space_group_name_H-M 'P 21 21 21'
_audit_creation_method SHELXL-97
_cell_angle_alpha 90.00
_cell_angle_beta 90.00
_cell_angle_gamma 90.00
_cell_formula_units_Z 4
_cell_length_a 7.4986(15)
_cell_length_b 11.574(2)
_cell_length_c 20.032(4)
_cell_measurement_reflns_used 196
_cell_measurement_temperature 293(2)
_cell_measurement_theta_max 18
_cell_measurement_theta_min 5
_cell_volume 1738.6(6)
_computing_cell_refinement 'MSC/AFC Diffractometer Control Software'
_computing_data_collection
;
MSC/AFC Diffractometer Control Software
(Molecular Structures Corporation, 1985, 1992)
;
_computing_data_reduction 'TEXSAN (Molecular Structures Corporation, 1985, 1992)'
_computing_molecular_graphics TEXSAN
_computing_publication_material TEXSAN
_computing_structure_refinement 'SHELXL97 (Sheldrick, 1997)'
_computing_structure_solution 'TEXSAN (Molecular Structures Corporation, 1985, 1992)'
_diffrn_ambient_temperature 293(2)
_diffrn_detector_area_resol_mean 100
_diffrn_measured_fraction_theta_full 0.842
_diffrn_measured_fraction_theta_max 0.842
_diffrn_measurement_device_type 'Rigaky RAXIS-IV IP'
_diffrn_measurement_method 'oscillation frames'
_diffrn_radiation_monochromator graphite
_diffrn_radiation_source 'fine-focus sealed tube'
_diffrn_radiation_type MoK\a
_diffrn_radiation_wavelength 0.71073
_diffrn_reflns_av_R_equivalents 0.0000
_diffrn_reflns_av_sigmaI/netI 0.0414
_diffrn_reflns_limit_h_max 9
_diffrn_reflns_limit_h_min 0
_diffrn_reflns_limit_k_max 14
_diffrn_reflns_limit_k_min 0
_diffrn_reflns_limit_l_max 25
_diffrn_reflns_limit_l_min 0
_diffrn_reflns_number 1924
_diffrn_reflns_theta_full 27.48
_diffrn_reflns_theta_max 27.48
_diffrn_reflns_theta_min 2.03
_exptl_absorpt_coefficient_mu 0.072
_exptl_absorpt_correction_type none
_exptl_crystal_colour colorless
_exptl_crystal_density_diffrn 1.140
_exptl_crystal_density_method 'not measured'
_exptl_crystal_description prismatic
_exptl_crystal_F_000 648
_exptl_crystal_size_max 0.50
_exptl_crystal_size_mid 0.40
_exptl_crystal_size_min 0.40
_refine_diff_density_max 0.168
_refine_diff_density_min -0.167
_refine_ls_abs_structure_details 'Flack (1983)'
_refine_ls_abs_structure_Flack 2(3)
_refine_ls_extinction_coef 0.029(4)
_refine_ls_extinction_method SHELXL97
_refine_ls_goodness_of_fit_ref 1.106
_refine_ls_hydrogen_treatment constr
_refine_ls_matrix_type full
_refine_ls_number_parameters 200
_refine_ls_number_reflns 1924
_refine_ls_number_restraints 0
_refine_ls_restrained_S_all 1.106
_refine_ls_R_factor_all 0.066
_refine_ls_R_factor_gt 0.059
_refine_ls_shift/su_max <0.001
_refine_ls_shift/su_mean 0.000
_refine_ls_structure_factor_coef Fsqd
_refine_ls_weighting_details 'calc w = 1/[\s^2^(Fo^2^)+(0.0887P)^2^+0.1340P] where P = (Fo^2^+2Fc^2^)/3'
_refine_ls_weighting_scheme calc
_refine_ls_wR_factor_ref 0.155
_reflns_number_gt 1724
_reflns_number_total 1924
_reflns_threshold_expression I>2\s(I)
_cod_data_source_file qa0128.cif
_cod_data_source_block QA0128
_cod_depositor_comments
;
The following automatic conversions were performed:

'_chemical_melting_point' value '134.5-135.5' was changed to
'135.0(5)' - the average value was taken and precision was estimated.

Automatic conversion script
Id: cif_fix_values 1646 2011-03-28 12:23:43Z adriana 

The following automatic conversions were performed:

'_chemical_melting_point' value '134.5-135.5' was changed to
'135.0(5)' - the average value was taken and precision was estimated.

Automatic conversion script
Id: cif_fix_values 1715 2011-07-08 13:25:40Z adriana 
;
_cod_original_sg_symbol_H-M P212121
_cod_database_code 2009052

loop_
_symmetry_equiv_pos_as_xyz
'x, y, z'
'-x+1/2, -y, z+1/2'
'-x, y+1/2, -z+1/2'
'x+1/2, -y+1/2, -z'

loop_
_atom_site_label
_atom_site_fract_x
_atom_site_fract_y
_atom_site_fract_z
_atom_site_U_iso_or_equiv
_atom_site_adp_type
_atom_site_calc_flag
_atom_site_refinement_flags
_atom_site_occupancy
_atom_site_disorder_assembly
_atom_site_disorder_group
_atom_site_type_symbol
O1 .7175(2) .34690(17) .80379(11) .0841(6) Uani d . 1 . . O
O2 -.0496(3) -.34214(15) .92767(9) .0769(5) Uani d . 1 . . O
C1 .3512(4) .4582(2) .81635(12) .0722(7) Uani d . 1 . . C
H1A .3042 .5346 .8226 .108 Uiso calc R 1 . . H
H1B .2611 .4097 .7970 .108 Uiso calc R 1 . . H
H1C .4524 .4615 .7871 .108 Uiso calc R 1 . . H
C2 .5489(4) .4908(2) .91476(17) .0917(10) Uani d . 1 . . C
H2A .5012 .5677 .9166 .138 Uiso calc R 1 . . H
H2B .6545 .4904 .8876 .138 Uiso calc R 1 . . H
H2C .5781 .4654 .9590 .138 Uiso calc R 1 . . H
C3 .4085(3) .40839(18) .88406(11) .0580(6) Uani d . 1 . . C
C4 .2463(4) .4058(2) .93186(13) .0679(7) Uani d . 1 . . C
H4A .2883 .3911 .9769 .081 Uiso calc R 1 . . H
H4B .1896 .4811 .9316 .081 Uiso calc R 1 . . H
C5 .1088(3) .3150(2) .91353(14) .0696(7) Uani d . 1 . . C
H5A .0096 .3186 .9445 .083 Uiso calc R 1 . . H
H5B .0635 .3299 .8690 .083 Uiso calc R 1 . . H
C6 .1925(3) .19590(19) .91592(12) .0556(6) Uani d . 1 . . C
H6A .1032 .1391 .9036 .067 Uiso calc R 1 . . H
H6B .2293 .1798 .9614 .067 Uiso calc R 1 . . H
C7 .3551(3) .18213(17) .86942(10) .0445(5) Uani d . 1 . . C
C8 .4870(3) .28447(18) .88138(10) .0481(5) Uani d . 1 . . C
H8A .5335 .2712 .9265 .058 Uiso calc R 1 . . H
C9 .6478(3) .2683(2) .83612(11) .0572(6) Uani d . 1 . . C
C10 .7226(3) .1523(2) .83484(13) .0651(7) Uani d . 1 . . C
H10A .8335 .1420 .8149 .078 Uiso calc R 1 . . H
C11 .6418(3) .0601(2) .86053(11) .0559(6) Uani d . 1 . . C
C12 .4542(3) .06899(17) .88971(10) .0473(5) Uani d . 1 . . C
H12A .4688 .0722 .9383 .057 Uiso calc R 1 . . H
C13 .2934(3) .17512(19) .79669(11) .0559(6) Uani d . 1 . . C
H13A .2126 .1114 .7915 .084 Uiso calc R 1 . . H
H13B .3949 .1640 .7682 .084 Uiso calc R 1 . . H
H13C .2340 .2456 .7847 .084 Uiso calc R 1 . . H
C14 .3450(3) -.03822(18) .87543(11) .0518(5) Uani d . 1 . . C
H14A .3346 -.0615 .8312 .062 Uiso calc R 1 . . H
C15 .2635(3) -.10115(17) .92108(11) .0524(5) Uani d . 1 . . C
H15A .2821 -.0803 .9654 .063 Uiso calc R 1 . . H
C16 .1475(3) -.19969(17) .90924(11) .0507(5) Uani d . 1 . . C
C17 .0945(3) -.2498(2) .84642(12) .0580(6) Uani d . 1 . . C
H17A .1337 -.2280 .8042 .070 Uiso calc R 1 . . H
C18 -.0219(3) -.3338(2) .86067(14) .0674(7) Uani d . 1 . . C
H18A -.0767 -.3805 .8289 .081 Uiso calc R 1 . . H
C19 .0559(4) -.2586(2) .95533(13) .0673(7) Uani d . 1 . . C
H19A .0631 -.2444 1.0009 .081 Uiso calc R 1 . . H
C20 .7324(4) -.0545(2) .86431(18) .0873(9) Uani d . 1 . . C
H20D .8486 -.0490 .8444 .131 Uiso calc R 1 . . H
H20C .6630 -.1110 .8407 .131 Uiso calc R 1 . . H
H20B .7439 -.0773 .9102 .131 Uiso calc R 1 . . H

loop_
_atom_site_aniso_label
_atom_site_aniso_U_11
_atom_site_aniso_U_22
_atom_site_aniso_U_33
_atom_site_aniso_U_12
_atom_site_aniso_U_13
_atom_site_aniso_U_23
O1 .0699(10) .0911(12) .0914(12) -.0108(10) .0154(10) .0194(11)
O2 .0933(11) .0678(9) .0696(11) -.0149(10) .0125(10) .0033(9)
C1 .0945(17) .0609(13) .0612(14) .0122(14) -.0002(14) .0130(11)
C2 .119(2) .0613(14) .095(2) -.0177(17) -.023(2) -.0098(15)
C3 .0775(13) .0451(11) .0514(12) .0005(12) -.0053(11) -.0010(10)
C4 .0858(15) .0562(12) .0617(13) .0185(13) .0071(13) -.0065(12)
C5 .0633(12) .0753(15) .0701(15) .0195(12) .0119(12) -.0027(13)
C6 .0493(10) .0606(12) .0570(12) .0030(10) .0078(10) .0002(11)
C7 .0451(8) .0481(10) .0404(10) .0032(9) -.0009(8) -.0018(8)
C8 .0526(10) .0555(11) .0363(9) -.0033(10) -.0071(8) .0003(9)
C9 .0487(10) .0683(14) .0544(11) -.0049(11) -.0036(10) .0066(11)
C10 .0446(9) .0826(15) .0682(14) .0137(12) .0020(10) -.0023(13)
C11 .0511(10) .0641(13) .0527(11) .0156(11) -.0082(10) -.0036(10)
C12 .0531(10) .0497(11) .0390(10) .0042(10) -.0052(9) -.0010(9)
C13 .0574(11) .0581(12) .0523(11) .0084(11) -.0107(10) -.0053(10)
C14 .0632(11) .0486(11) .0435(10) .0078(10) -.0055(10) -.0031(9)
C15 .0657(11) .0467(10) .0447(10) .0130(10) -.0054(10) .0011(9)
C16 .0607(11) .0424(10) .0491(11) .0082(10) .0015(10) .0035(9)
C17 .0689(12) .0513(11) .0539(12) .0053(12) .0046(11) .0022(10)
C18 .0762(14) .0620(13) .0639(14) -.0028(13) -.0007(13) -.0056(12)
C19 .0866(15) .0579(12) .0575(13) -.0046(14) .0012(13) .0042(12)
C20 .0828(15) .0763(16) .103(2) .0362(15) -.0069(16) -.0041(16)

loop_
_atom_type_symbol
_atom_type_description
_atom_type_scat_dispersion_real
_atom_type_scat_dispersion_imag
_atom_type_scat_source
C C 0.0033 0.0016 'International Tables Vol C Tables 4.2.6.8 and 6.1.1.4'
H H 0.0000 0.0000 'International Tables Vol C Tables 4.2.6.8 and 6.1.1.4'
O O 0.0106 0.0060 'International Tables Vol C Tables 4.2.6.8 and 6.1.1.4'

loop_
_geom_angle_atom_site_label_1
_geom_angle_atom_site_label_2
_geom_angle_atom_site_label_3
_geom_angle
C18 O2 C19 105.1(2)
C3 C1 H1A 109.5
C3 C1 H1B 109.5
H1A C1 H1B 109.5
C3 C1 H1C 109.5
H1A C1 H1C 109.5
H1B C1 H1C 109.5
C3 C2 H2A 109.5
C3 C2 H2B 109.5
H2A C2 H2B 109.5
C3 C2 H2C 109.5
H2A C2 H2C 109.5
H2B C2 H2C 109.5
C1 C3 C2 108.1(2)
C1 C3 C4 109.5(2)
C2 C3 C4 107.5(2)
C1 C3 C8 115.03(18)
C2 C3 C8 109.0(2)
C4 C3 C8 107.53(18)
C5 C4 C3 113.44(19)
C5 C4 H4A 108.9
C3 C4 H4A 108.9
C5 C4 H4B 108.9
C3 C4 H4B 108.9
H4A C4 H4B 107.7
C6 C5 C4 109.9(2)
C6 C5 H5A 109.7
C4 C5 H5A 109.7
C6 C5 H5B 109.7
C4 C5 H5B 109.7
H5A C5 H5B 108.2
C5 C6 C7 113.73(19)
C5 C6 H6A 108.8
C7 C6 H6A 108.8
C5 C6 H6B 108.8
C7 C6 H6B 108.8
H6A C6 H6B 107.7
C13 C7 C6 109.97(17)
C13 C7 C12 110.33(16)
C6 C7 C12 107.83(16)
C13 C7 C8 112.17(17)
C6 C7 C8 109.25(16)
C12 C7 C8 107.16(15)
C9 C8 C3 115.78(18)
C9 C8 C7 108.54(17)
C3 C8 C7 117.80(17)
C9 C8 H8A 104.4
C3 C8 H8A 104.4
C7 C8 H8A 104.4
O1 C9 C10 120.5(2)
O1 C9 C8 124.0(2)
C10 C9 C8 115.4(2)
C11 C10 C9 123.9(2)
C11 C10 H10A 118.1
C9 C10 H10A 118.1
C10 C11 C20 121.7(2)
C10 C11 C12 120.9(2)
C20 C11 C12 117.4(2)
C14 C12 C11 111.77(18)
C14 C12 C7 112.41(16)
C11 C12 C7 113.31(17)
C14 C12 H12A 106.2
C11 C12 H12A 106.2
C7 C12 H12A 106.2
C7 C13 H13A 109.5
C7 C13 H13B 109.5
H13A C13 H13B 109.5
C7 C13 H13C 109.5
H13A C13 H13C 109.5
H13B C13 H13C 109.5
C15 C14 C12 124.9(2)
C15 C14 H14A 117.5
C12 C14 H14A 117.5
C14 C15 C16 126.7(2)
C14 C15 H15A 116.7
C16 C15 H15A 116.7
C19 C16 C17 104.8(2)
C19 C16 C15 126.5(2)
C17 C16 C15 128.55(19)
C18 C17 C16 106.6(2)
C18 C17 H17A 126.7
C16 C17 H17A 126.7
C17 C18 O2 111.2(2)
C17 C18 H18A 124.4
O2 C18 H18A 124.4
C16 C19 O2 112.2(2)
C16 C19 H19A 123.9
O2 C19 H19A 123.9
C11 C20 H20D 109.5
C11 C20 H20C 109.5
H20D C20 H20C 109.5
C11 C20 H20B 109.5
H20D C20 H20B 109.5
H20C C20 H20B 109.5

loop_
_geom_bond_atom_site_label_1
_geom_bond_atom_site_label_2
_geom_bond_site_symmetry_2
_geom_bond_distance
_geom_bond_publ_flag
O1 C9 . 1.233(3) ?
O2 C18 . 1.362(3) ?
O2 C19 . 1.366(3) ?
C1 C3 . 1.535(3) ?
C1 H1A . .9600 ?
C1 H1B . .9600 ?
C1 H1C . .9600 ?
C2 C3 . 1.548(4) ?
C2 H2A . .9600 ?
C2 H2B . .9600 ?
C2 H2C . .9600 ?
C3 C4 . 1.548(4) ?
C3 C8 . 1.551(3) ?
C4 C5 . 1.518(4) ?
C4 H4A . .9700 ?
C4 H4B . .9700 ?
C5 C6 . 1.515(3) ?
C5 H5A . .9700 ?
C5 H5B . .9700 ?
C6 C7 . 1.542(3) ?
C6 H6A . .9700 ?
C6 H6B . .9700 ?
C7 C13 . 1.531(3) ?
C7 C12 . 1.560(3) ?
C7 C8 . 1.562(3) ?
C8 C9 . 1.520(3) ?
C8 H8A . .9800 ?
C9 C10 . 1.455(3) ?
C10 C11 . 1.331(3) ?
C10 H10A . .9300 ?
C11 C20 . 1.493(3) ?
C11 C12 . 1.527(3) ?
C12 C14 . 1.514(3) ?
C12 H12A . .9800 ?
C13 H13A . .9600 ?
C13 H13B . .9600 ?
C13 H13C . .9600 ?
C14 C15 . 1.319(3) ?
C14 H14A . .9300 ?
C15 C16 . 1.454(3) ?
C15 H15A . .9300 ?
C16 C19 . 1.338(3) ?
C16 C17 . 1.442(3) ?
C17 C18 . 1.337(3) ?
C17 H17A . .9300 ?
C18 H18A . .9300 ?
C19 H19A . .9300 ?
C20 H20D . .9600 ?
C20 H20C . .9600 ?
C20 H20B . .9600 ?

loop_
_geom_torsion_atom_site_label_1
_geom_torsion_atom_site_label_2
_geom_torsion_atom_site_label_3
_geom_torsion_atom_site_label_4
_geom_torsion
C1 C3 C4 C5 71.4(2)
C2 C3 C4 C5 -171.5(2)
C8 C3 C4 C5 -54.3(3)
C3 C4 C5 C6 60.6(3)
C4 C5 C6 C7 -58.0(3)
C5 C6 C7 C13 -73.5(2)
C5 C6 C7 C12 166.15(18)
C5 C6 C7 C8 50.0(2)
C1 C3 C8 C9 57.1(3)
C2 C3 C8 C9 -64.4(2)
C4 C3 C8 C9 179.40(18)
C1 C3 C8 C7 -73.7(3)
C2 C3 C8 C7 164.8(2)
C4 C3 C8 C7 48.6(2)
C13 C7 C8 C9 -58.8(2)
C6 C7 C8 C9 178.97(17)
C12 C7 C8 C9 62.4(2)
C13 C7 C8 C3 75.2(2)
C6 C7 C8 C3 -47.0(2)
C12 C7 C8 C3 -163.53(17)
C3 C8 C9 O1 1.4(3)
C7 C8 C9 O1 136.5(2)
C3 C8 C9 C10 178.91(19)
C7 C8 C9 C10 -46.0(2)
O1 C9 C10 C11 -170.2(2)
C8 C9 C10 C11 12.2(3)
C9 C10 C11 C20 -173.5(2)
C9 C10 C11 C12 4.3(4)
C10 C11 C12 C14 143.4(2)
C20 C11 C12 C14 -38.7(3)
C10 C11 C12 C7 15.2(3)
C20 C11 C12 C7 -167.0(2)
C13 C7 C12 C14 -53.2(2)
C6 C7 C12 C14 66.9(2)
C8 C7 C12 C14 -175.61(17)
C13 C7 C12 C11 74.7(2)
C6 C7 C12 C11 -165.19(17)
C8 C7 C12 C11 -47.7(2)
C11 C12 C14 C15 125.6(2)
C7 C12 C14 C15 -105.7(2)
C12 C14 C15 C16 175.4(2)
C14 C15 C16 C19 -175.3(2)
C14 C15 C16 C17 -0.6(4)
C19 C16 C17 C18 -0.4(3)
C15 C16 C17 C18 -176.0(2)
C16 C17 C18 O2 0.3(3)
C19 O2 C18 C17 0.0(3)
C17 C16 C19 O2 0.4(3)
C15 C16 C19 O2 176.1(2)
C18 O2 C19 C16 -0.3(3)

loop_
_cod_related_entry_id
_cod_related_entry_database
_cod_related_entry_code
1 ChemSpider 13076643
